data_4335553
loop_
_publ_author_name
'Jin Wuk Lee'
'Kwang Soo Lim'
'Dae Won Ryu'
'Eui Kwan Koh'
'Sung Won Yoon'
'Byoung Jin Suh'
'Chang Seop Hong'

_publ_section_title
;
 Cyanide-Bridged WVMnIII Bimetallic Chains Composed of a Blocked W
 Hexacyanide Precursor: Geometry-Related Magnetic Couplings and
 Magnetostructural Correlation
;
_journal_name_full 'Inorganic Chemistry'
_journal_page_first 8677
_journal_page_last 8684
_journal_paper_doi 10.1021/ic400845z
_journal_volume 52
_journal_year 2013
_chemical_formula_sum 'C35 H32 Mn N10 O6 W'
_chemical_formula_weight 927.50
_chemical_name_systematic
;
 ?
;
_space_group_IT_number 60
_symmetry_cell_setting orthorhombic
_symmetry_space_group_name_Hall '-P 2n 2ab'
_symmetry_space_group_name_H-M 'P b c n'
_atom_sites_solution_hydrogens geom
_atom_sites_solution_primary direct
_atom_sites_solution_secondary difmap
_audit_creation_method SHELXL-97
_cell_angle_alpha 90.00
_cell_angle_beta 90.00
_cell_angle_gamma 90.00
_cell_formula_units_Z 8
_cell_length_a 35.34(3)
_cell_length_b 9.224(9)
_cell_length_c 21.82(2)
_cell_measurement_reflns_used 311
_cell_measurement_temperature 293(2)
_cell_measurement_theta_max 15.903
_cell_measurement_theta_min 3.632
_cell_volume 7113(11)
_computing_cell_refinement 'Bruker SMART APEXll'
_computing_data_collection 'Bruker SMART APEXll'
_computing_data_reduction 'Bruker SAINT'
_computing_molecular_graphics WingX
_computing_publication_material WingX
_computing_structure_refinement 'SHELXL-97 (Sheldrick, 1997)'
_computing_structure_solution SHELXTL
_diffrn_ambient_temperature 293(2)
_diffrn_measured_fraction_theta_full 0.993
_diffrn_measured_fraction_theta_max 0.993
_diffrn_measurement_device_type 'CCD area detector'
_diffrn_measurement_method 'phi scan'
_diffrn_radiation_monochromator graphite
_diffrn_radiation_source 'fine-focus sealed tube'
_diffrn_radiation_type MoK\a
_diffrn_radiation_wavelength 0.71073
_diffrn_reflns_av_R_equivalents 0.1772
_diffrn_reflns_av_sigmaI/netI 0.1470
_diffrn_reflns_limit_h_max 32
_diffrn_reflns_limit_h_min -35
_diffrn_reflns_limit_k_max 9
_diffrn_reflns_limit_k_min -4
_diffrn_reflns_limit_l_max 12
_diffrn_reflns_limit_l_min -22
_diffrn_reflns_number 17257
_diffrn_reflns_theta_full 21.34
_diffrn_reflns_theta_max 21.34
_diffrn_reflns_theta_min 2.80
_exptl_absorpt_coefficient_mu 3.648
_exptl_absorpt_correction_T_max 0.7006
_exptl_absorpt_correction_T_min 0.1655
_exptl_absorpt_correction_type multi-scan
_exptl_absorpt_process_details SADABS
_exptl_crystal_colour brown
_exptl_crystal_density_diffrn 1.732
_exptl_crystal_description plate
_exptl_crystal_F_000 3672
_exptl_crystal_size_max 0.77
_exptl_crystal_size_mid 0.53
_exptl_crystal_size_min 0.11
_refine_diff_density_max 1.094
_refine_diff_density_min -1.339
_refine_diff_density_rms 0.169
_refine_ls_extinction_method none
_refine_ls_goodness_of_fit_ref 1.016
_refine_ls_hydrogen_treatment constr
_refine_ls_matrix_type full
_refine_ls_number_parameters 456
_refine_ls_number_reflns 3984
_refine_ls_number_restraints 0
_refine_ls_restrained_S_all 1.016
_refine_ls_R_factor_all 0.1319
_refine_ls_R_factor_gt 0.0689
_refine_ls_shift/su_max 0.000
_refine_ls_shift/su_mean 0.000
_refine_ls_structure_factor_coef Fsqd
_refine_ls_weighting_details 'calc w=1/[\s^2^(Fo^2^)+(0.0608P)^2^+0.0000P] where P=(Fo^2^+2Fc^2^)/3'
_refine_ls_weighting_scheme calc
_refine_ls_wR_factor_gt 0.1461
_refine_ls_wR_factor_ref 0.1705
_reflns_number_gt 2202
_reflns_number_total 3984
_reflns_threshold_expression >2sigma(I)
_cod_data_source_file ic400845z_si_002_5.cif
_cod_data_source_block complex5
_cod_original_cell_volume 7112(12)
_cod_database_code 4335553

loop_
_symmetry_equiv_pos_as_xyz
'x, y, z'
'-x+1/2, -y+1/2, z+1/2'
'-x, y, -z+1/2'
'x+1/2, -y+1/2, -z'
'-x, -y, -z'
'x-1/2, y-1/2, -z-1/2'
'x, -y, z-1/2'
'-x-1/2, y-1/2, z'

loop_
_atom_site_label
_atom_site_type_symbol
_atom_site_fract_x
_atom_site_fract_y
_atom_site_fract_z
_atom_site_U_iso_or_equiv
_atom_site_adp_type
_atom_site_occupancy
_atom_site_symmetry_multiplicity
_atom_site_calc_flag
_atom_site_refinement_flags
W1 W 0.39163(2) 1.02938(7) 0.41249(3) 0.0341(3) Uani 1 1 d .
Mn1 Mn 0.36130(8) 1.0275(3) 0.16435(13) 0.0422(8) Uani 1 1 d .
C6 C 0.3737(5) 1.0315(19) 0.5076(8) 0.035(5) Uani 1 1 d .
C2 C 0.3483(5) 1.1898(19) 0.4221(8) 0.033(5) Uiso 1 1 d .
C3 C 0.4388(6) 1.106(2) 0.4653(9) 0.038(5) Uiso 1 1 d .
C4 C 0.4141(6) 1.225(2) 0.3734(10) 0.050(6) Uani 1 1 d .
C5 C 0.4346(7) 0.956(2) 0.3513(10) 0.055(7) Uani 1 1 d .
C1 C 0.3689(6) 1.0479(19) 0.3193(10) 0.042(5) Uiso 1 1 d .
C7 C 0.4462(7) 0.789(2) 0.4659(9) 0.056(7) Uani 1 1 d .
H7 H 0.4634 0.8650 0.4673 0.068 Uiso 1 1 calc R
C8 C 0.4583(6) 0.653(3) 0.4854(10) 0.065(7) Uani 1 1 d .
H8 H 0.4820 0.6392 0.5030 0.078 Uiso 1 1 calc R
C9 C 0.4337(7) 0.543(2) 0.4771(10) 0.059(6) Uani 1 1 d .
H9 H 0.4420 0.4482 0.4831 0.070 Uiso 1 1 calc R
C10 C 0.3972(7) 0.566(2) 0.4604(10) 0.062(7) Uani 1 1 d .
H10 H 0.3801 0.4892 0.4591 0.074 Uiso 1 1 calc R
C11 C 0.3860(7) 0.7048(19) 0.4455(8) 0.039(5) Uani 1 1 d .
C12 C 0.3481(6) 0.737(2) 0.4276(7) 0.033(5) Uani 1 1 d .
C13 C 0.3188(7) 0.645(2) 0.4288(10) 0.064(7) Uani 1 1 d .
H13 H 0.3229 0.5492 0.4408 0.077 Uiso 1 1 calc R
C14 C 0.2847(7) 0.684(2) 0.4137(10) 0.056(6) Uani 1 1 d .
H14 H 0.2650 0.6177 0.4150 0.067 Uiso 1 1 calc R
C15 C 0.2780(6) 0.825(2) 0.3957(9) 0.060(7) Uani 1 1 d .
H15 H 0.2536 0.8560 0.3861 0.071 Uiso 1 1 calc R
C16 C 0.3081(6) 0.9192(19) 0.3922(7) 0.035(5) Uani 1 1 d .
H16 H 0.3039 1.0133 0.3785 0.042 Uiso 1 1 calc R
C17 C 0.4701(9) 1.210(4) 0.1636(15) 0.159(15) Uani 1 1 d .
H17A H 0.4759 1.1851 0.1220 0.238 Uiso 1 1 calc R
H17B H 0.4912 1.1865 0.1894 0.238 Uiso 1 1 calc R
H17C H 0.4649 1.3119 0.1663 0.238 Uiso 1 1 calc R
C18 C 0.4375(7) 1.130(2) 0.1833(11) 0.063(7) Uani 1 1 d .
H18 H 0.4364 1.1351 0.2281 0.076 Uiso 1 1 calc R
C19 C 0.4403(6) 0.966(2) 0.1653(10) 0.064(7) Uani 1 1 d .
H19A H 0.4449 0.9566 0.1217 0.077 Uiso 1 1 calc R
H19B H 0.4608 0.9201 0.1873 0.077 Uiso 1 1 calc R
C20 C 0.4030(6) 0.783(2) 0.2125(8) 0.038(6) Uani 1 1 d .
H20 H 0.4258 0.7443 0.2259 0.046 Uiso 1 1 calc R
C21 C 0.3707(7) 0.710(2) 0.2275(8) 0.045(6) Uani 1 1 d .
C22 C 0.3727(8) 0.584(3) 0.2622(10) 0.077(8) Uani 1 1 d .
H22 H 0.3964 0.5513 0.2745 0.093 Uiso 1 1 calc R
C23 C 0.3424(7) 0.506(2) 0.2789(8) 0.051(6) Uani 1 1 d .
H23 H 0.3451 0.4239 0.3035 0.061 Uiso 1 1 calc R
C24 C 0.3057(7) 0.550(2) 0.2585(8) 0.048(6) Uani 1 1 d .
C25 C 0.2381(7) 0.514(2) 0.2516(11) 0.079(8) Uani 1 1 d .
H25A H 0.2328 0.6111 0.2642 0.118 Uiso 1 1 calc R
H25B H 0.2188 0.4500 0.2668 0.118 Uiso 1 1 calc R
H25C H 0.2388 0.5087 0.2077 0.118 Uiso 1 1 calc R
C26 C 0.3011(7) 0.672(2) 0.2210(9) 0.061(7) Uani 1 1 d .
H26 H 0.2776 0.6969 0.2054 0.073 Uiso 1 1 calc R
C27 C 0.3334(6) 0.753(2) 0.2077(9) 0.042(6) Uani 1 1 d .
C28 C 0.3247(6) 1.290(2) 0.1230(8) 0.036(5) Uiso 1 1 d .
C29 C 0.2915(6) 1.351(2) 0.0997(8) 0.041(5) Uiso 1 1 d .
H29 H 0.2688 1.3009 0.1031 0.049 Uiso 1 1 calc R
C30 C 0.2921(7) 1.480(3) 0.0727(11) 0.071(7) Uani 1 1 d .
C31 C 0.2274(6) 1.470(2) 0.0465(10) 0.063(6) Uani 1 1 d .
H31A H 0.2319 1.3747 0.0299 0.095 Uiso 1 1 calc R
H31B H 0.2090 1.5190 0.0216 0.095 Uiso 1 1 calc R
H31C H 0.2180 1.4611 0.0876 0.095 Uiso 1 1 calc R
C32 C 0.3270(7) 1.5604(19) 0.0712(8) 0.053(6) Uani 1 1 d .
H32 H 0.3274 1.6525 0.0538 0.063 Uiso 1 1 calc R
C33 C 0.3601(6) 1.502(3) 0.0954(10) 0.073(8) Uani 1 1 d .
H33 H 0.3824 1.5559 0.0957 0.087 Uiso 1 1 calc R
C34 C 0.3590(8) 1.360(2) 0.1198(10) 0.060(7) Uani 1 1 d .
C35 C 0.3944(7) 1.306(2) 0.1399(10) 0.058(6) Uani 1 1 d .
H35 H 0.4149 1.3689 0.1389 0.070 Uiso 1 1 calc R
N6 N 0.3678(5) 1.0126(14) 0.5579(7) 0.045(5) Uani 1 1 d .
N2 N 0.3256(5) 1.2753(16) 0.4257(7) 0.056(5) Uani 1 1 d .
N3 N 0.4617(5) 1.1521(17) 0.4958(8) 0.072(6) Uani 1 1 d .
N4 N 0.4258(6) 1.323(2) 0.3508(9) 0.073(6) Uani 1 1 d .
N5 N 0.4571(6) 0.909(2) 0.3220(9) 0.081(7) Uani 1 1 d .
N1 N 0.3584(5) 1.0586(17) 0.2703(7) 0.059(5) Uani 1 1 d .
N7 N 0.4118(5) 0.8161(14) 0.4456(7) 0.033(4) Uani 1 1 d .
N8 N 0.3432(4) 0.8800(15) 0.4077(7) 0.032(4) Uani 1 1 d .
N9 N 0.4005(5) 1.176(2) 0.1595(8) 0.059(5) Uani 1 1 d .
N10 N 0.4045(4) 0.9007(19) 0.1816(7) 0.048(5) Uani 1 1 d .
O1 O 0.3230(4) 1.1605(13) 0.1479(6) 0.051(4) Uani 1 1 d .
O2 O 0.3285(4) 0.8673(13) 0.1710(5) 0.050(4) Uani 1 1 d .
O3 O 0.2616(5) 1.5494(16) 0.0467(7) 0.074(5) Uani 1 1 d .
O4 O 0.2741(5) 0.4697(16) 0.2758(7) 0.078(5) Uani 1 1 d .
O5 O 0.4610(7) 0.598(3) 0.1160(11) 0.182(10) Uani 1 1 d .
O6 O 0.4807(7) 1.5714(18) 0.3175(10) 0.167(10) Uani 1 1 d .

loop_
_atom_site_aniso_label
_atom_site_aniso_U_11
_atom_site_aniso_U_22
_atom_site_aniso_U_33
_atom_site_aniso_U_23
_atom_site_aniso_U_13
_atom_site_aniso_U_12
W1 0.0441(6) 0.0309(5) 0.0275(5) 0.0022(4) -0.0011(5) -0.0022(4)
Mn1 0.045(2) 0.0478(19) 0.0341(18) 0.0046(15) -0.0020(16) -0.0003(17)
C6 0.046(13) 0.047(12) 0.011(11) 0.002(10) -0.004(10) 0.020(11)
C4 0.073(18) 0.023(13) 0.054(16) 0.005(11) -0.012(13) -0.019(12)
C5 0.072(19) 0.025(13) 0.069(17) 0.001(11) -0.001(14) 0.033(12)
C7 0.08(2) 0.039(15) 0.048(16) 0.017(11) -0.034(15) 0.007(13)
C8 0.029(15) 0.086(19) 0.082(19) 0.004(15) -0.019(14) -0.017(15)
C9 0.056(17) 0.044(14) 0.076(17) -0.007(12) -0.019(14) 0.021(15)
C10 0.061(18) 0.039(15) 0.085(18) 0.006(11) 0.002(15) 0.025(13)
C11 0.062(17) 0.028(12) 0.026(11) 0.001(9) 0.006(12) 0.000(12)
C12 0.041(16) 0.047(14) 0.011(12) 0.009(9) -0.007(10) -0.006(12)
C13 0.032(16) 0.066(17) 0.09(2) 0.019(13) -0.009(15) -0.016(14)
C14 0.056(18) 0.037(14) 0.075(17) -0.002(12) 0.009(16) -0.025(12)
C15 0.052(17) 0.073(18) 0.053(16) -0.034(13) -0.001(13) 0.007(14)
C16 0.054(16) 0.024(11) 0.028(12) -0.010(8) 0.002(11) -0.013(11)
C17 0.09(3) 0.18(4) 0.21(4) 0.08(3) 0.06(3) 0.04(3)
C18 0.049(18) 0.067(18) 0.073(18) 0.003(13) 0.006(16) -0.017(14)
C19 0.052(17) 0.074(17) 0.066(16) -0.007(14) 0.002(14) 0.006(14)
C20 0.041(16) 0.033(12) 0.040(13) 0.014(10) -0.007(11) 0.018(11)
C21 0.070(19) 0.042(14) 0.024(13) 0.010(10) 0.000(13) -0.015(13)
C22 0.09(2) 0.072(18) 0.069(19) 0.031(15) 0.000(16) -0.001(16)
C23 0.09(2) 0.033(14) 0.026(13) 0.006(9) -0.014(14) 0.025(13)
C24 0.070(19) 0.057(15) 0.017(12) 0.018(11) 0.012(12) -0.004(14)
C25 0.059(18) 0.11(2) 0.067(18) 0.005(14) 0.010(15) -0.033(16)
C26 0.058(18) 0.082(17) 0.042(15) -0.009(13) 0.016(13) -0.030(15)
C27 0.049(17) 0.047(13) 0.032(13) 0.019(10) -0.017(12) 0.008(13)
C30 0.061(18) 0.085(19) 0.067(18) -0.030(15) 0.004(15) -0.033(16)
C31 0.043(16) 0.069(15) 0.077(18) 0.010(13) 0.003(14) 0.012(14)
C32 0.084(19) 0.032(13) 0.042(14) 0.005(9) 0.008(13) 0.005(13)
C33 0.033(15) 0.12(2) 0.065(17) 0.011(15) -0.017(13) 0.031(15)
C34 0.10(2) 0.045(15) 0.038(15) -0.007(11) 0.043(15) -0.013(15)
C35 0.050(18) 0.061(17) 0.062(16) 0.016(13) 0.014(15) 0.004(14)
N6 0.078(14) 0.030(10) 0.027(10) 0.007(8) -0.001(10) -0.005(9)
N2 0.075(14) 0.041(11) 0.050(13) 0.003(8) 0.000(11) 0.003(10)
N3 0.082(16) 0.058(12) 0.074(15) -0.012(10) -0.034(13) -0.020(11)
N4 0.094(18) 0.050(13) 0.076(15) 0.008(11) -0.018(13) -0.012(12)
N5 0.080(18) 0.082(16) 0.079(17) -0.009(12) -0.005(13) 0.038(13)
N1 0.061(13) 0.083(14) 0.034(11) -0.031(9) -0.010(10) 0.034(10)
N7 0.050(12) 0.018(9) 0.030(10) 0.007(7) -0.003(9) 0.007(9)
N8 0.024(11) 0.035(10) 0.037(10) -0.010(8) 0.000(9) -0.014(8)
N9 0.053(15) 0.065(13) 0.060(13) 0.023(10) 0.006(11) -0.001(11)
N10 0.017(11) 0.079(13) 0.047(11) 0.035(10) 0.000(9) -0.002(9)
O1 0.048(10) 0.058(9) 0.045(9) 0.005(7) -0.009(8) -0.009(7)
O2 0.065(11) 0.045(9) 0.039(9) 0.014(7) -0.001(8) -0.006(7)
O3 0.066(13) 0.094(13) 0.063(11) 0.014(9) -0.013(10) 0.018(11)
O4 0.082(13) 0.069(11) 0.084(12) 0.026(9) 0.017(11) -0.012(11)
O5 0.16(2) 0.17(2) 0.21(3) 0.002(18) 0.09(2) -0.022(19)
O6 0.28(3) 0.062(13) 0.16(2) 0.011(12) 0.07(2) 0.009(16)

loop_
_atom_type_symbol
_atom_type_description
_atom_type_scat_dispersion_real
_atom_type_scat_dispersion_imag
_atom_type_scat_source
C C 0.0033 0.0016 'International Tables Vol C Tables 4.2.6.8 and 6.1.1.4'
H H 0.0000 0.0000 'International Tables Vol C Tables 4.2.6.8 and 6.1.1.4'
N N 0.0061 0.0033 'International Tables Vol C Tables 4.2.6.8 and 6.1.1.4'
O O 0.0106 0.0060 'International Tables Vol C Tables 4.2.6.8 and 6.1.1.4'
Mn Mn 0.3368 0.7283 'International Tables Vol C Tables 4.2.6.8 and 6.1.1.4'
W W -0.8490 6.8722 'International Tables Vol C Tables 4.2.6.8 and 6.1.1.4'

loop_
_geom_angle_atom_site_label_1
_geom_angle_atom_site_label_2
_geom_angle_atom_site_label_3
_geom_angle
_geom_angle_site_symmetry_3
C5 W1 C2 142.2(7) .
C5 W1 C4 75.8(8) .
C2 W1 C4 73.9(8) .
C5 W1 C3 83.6(8) .
C2 W1 C3 106.0(7) .
C4 W1 C3 69.4(7) .
C5 W1 C6 144.0(7) .
C2 W1 C6 72.0(7) .
C4 W1 C6 118.7(7) .
C3 W1 C6 73.1(7) .
C5 W1 C1 72.9(8) .
C2 W1 C1 77.0(7) .
C4 W1 C1 72.7(7) .
C3 W1 C1 139.2(7) .
C6 W1 C1 141.2(7) .
C5 W1 N8 109.0(7) .
C2 W1 N8 83.2(6) .
C4 W1 N8 142.7(7) .
C3 W1 N8 146.8(6) .
C6 W1 N8 79.9(6) .
C1 W1 N8 73.7(6) .
C5 W1 N7 72.1(6) .
C2 W1 N7 144.4(6) .
C4 W1 N7 139.2(8) .
C3 W1 N7 82.4(7) .
C6 W1 N7 77.9(6) .
C1 W1 N7 119.3(6) .
N8 W1 N7 73.1(6) .
O1 Mn1 O2 94.8(6) .
O1 Mn1 N9 92.5(7) .
O2 Mn1 N9 172.6(7) .
O1 Mn1 N10 175.4(7) .
O2 Mn1 N10 89.8(6) .
N9 Mn1 N10 82.9(8) .
O1 Mn1 N1 94.5(5) .
O2 Mn1 N1 89.6(6) .
N9 Mn1 N1 89.9(7) .
N10 Mn1 N1 85.3(6) .
O1 Mn1 N6 89.1(5) 7_575
O2 Mn1 N6 90.8(5) 7_575
N9 Mn1 N6 89.2(6) 7_575
N10 Mn1 N6 91.1(6) 7_575
N1 Mn1 N6 176.3(6) 7_575
N6 C6 W1 168.8(16) .
N2 C2 W1 178.3(17) .
N3 C3 W1 174.7(18) .
N4 C4 W1 177(2) .
N5 C5 W1 175(2) .
N1 C1 W1 177.4(18) .
N7 C7 C8 124(2) .
C9 C8 C7 116(2) .
C8 C9 C10 122(2) .
C9 C10 C11 119(2) .
N7 C11 C10 120(2) .
N7 C11 C12 118.0(17) .
C10 C11 C12 122(2) .
C13 C12 N8 120.5(19) .
C13 C12 C11 126(2) .
N8 C12 C11 113.4(17) .
C14 C13 C12 122(2) .
C13 C14 C15 120(2) .
C16 C15 C14 118(2) .
N8 C16 C15 122.3(18) .
C17 C18 N9 117(2) .
C17 C18 C19 112(2) .
N9 C18 C19 104.3(18) .
N10 C19 C18 106.7(18) .
N10 C20 C21 125.5(18) .
C20 C21 C22 120(2) .
C20 C21 C27 123.4(17) .
C22 C21 C27 116(2) .
C23 C22 C21 124(2) .
C22 C23 C24 119.0(19) .
O4 C24 C26 120(2) .
O4 C24 C23 119.3(19) .
C26 C24 C23 121(2) .
C27 C26 C24 117(2) .
O2 C27 C26 116.5(19) .
O2 C27 C21 121.2(19) .
C26 C27 C21 122.1(19) .
O1 C28 C34 119(2) .
O1 C28 C29 118.7(19) .
C34 C28 C29 122(2) .
C30 C29 C28 121(2) .
C29 C30 O3 126(2) .
C29 C30 C32 119(2) .
O3 C30 C32 115(2) .
C33 C32 C30 121(2) .
C32 C33 C34 119(2) .
C28 C34 C35 127(2) .
C28 C34 C33 118(3) .
C35 C34 C33 115(2) .
N9 C35 C34 125(2) .
C6 N6 Mn1 174.9(17) 7_576
C1 N1 Mn1 155.3(16) .
C7 N7 C11 118.1(16) .
C7 N7 W1 125.2(13) .
C11 N7 W1 116.7(13) .
C16 N8 C12 116.7(15) .
C16 N8 W1 124.4(12) .
C12 N8 W1 118.7(13) .
C35 N9 C18 122(2) .
C35 N9 Mn1 123.4(17) .
C18 N9 Mn1 114.2(14) .
C20 N10 C19 121.3(17) .
C20 N10 Mn1 125.2(13) .
C19 N10 Mn1 112.6(13) .
C28 O1 Mn1 130.3(13) .
C27 O2 Mn1 125.8(13) .
C30 O3 C31 115.4(17) .
C24 O4 C25 117.4(16) .

loop_
_geom_bond_atom_site_label_1
_geom_bond_atom_site_label_2
_geom_bond_distance
_geom_bond_site_symmetry_2
W1 C5 2.13(2) .
W1 C2 2.139(19) .
W1 C4 2.15(2) .
W1 C3 2.15(2) .
W1 C6 2.170(19) .
W1 C1 2.19(2) .
W1 N8 2.200(13) .
W1 N7 2.214(14) .
Mn1 O1 1.862(13) .
Mn1 O2 1.883(12) .
Mn1 N9 1.951(18) .
Mn1 N10 1.958(16) .
Mn1 N1 2.330(16) .
Mn1 N6 2.363(17) 7_575
C6 N6 1.130(19) .
C2 N2 1.13(2) .
C3 N3 1.13(2) .
C4 N4 1.11(2) .
C5 N5 1.11(2) .
C1 N1 1.14(2) .
C7 N7 1.32(2) .
C7 C8 1.39(3) .
C8 C9 1.35(2) .
C9 C10 1.35(3) .
C10 C11 1.38(2) .
C11 N7 1.37(2) .
C11 C12 1.42(3) .
C12 C13 1.34(2) .
C12 N8 1.40(2) .
C13 C14 1.30(3) .
C14 C15 1.38(3) .
C15 C16 1.38(2) .
C16 N8 1.34(2) .
C17 C18 1.43(3) .
C18 N9 1.47(3) .
C18 C19 1.56(3) .
C19 N10 1.45(2) .
C20 N10 1.28(2) .
C20 C21 1.37(2) .
C21 C22 1.39(3) .
C21 C27 1.45(3) .
C22 C23 1.34(3) .
C23 C24 1.43(3) .
C24 O4 1.39(2) .
C24 C26 1.40(3) .
C25 O4 1.44(2) .
C26 C27 1.40(3) .
C27 O2 1.332(19) .
C28 O1 1.313(19) .
C28 C34 1.38(3) .
C28 C29 1.40(2) .
C29 C30 1.33(3) .
C30 O3 1.38(3) .
C30 C32 1.44(3) .
C31 O3 1.42(2) .
C32 C33 1.39(3) .
C33 C34 1.42(3) .
C34 C35 1.42(3) .
C35 N9 1.29(2) .
N6 Mn1 2.363(17) 7_576
